data_7705867
loop_
_publ_author_name
'Huang, Po-Jung'
'Miyasaka, Hitoshi'

_publ_section_title
;
 Canting angle dependence of single-chain magnet behaviour in
 chirality-introduced antiferromagnetic chains of acetate-bridged
 manganese(III) salen-type complexes.
;
_journal_issue 46
_journal_name_full 'Dalton transactions (Cambridge, England : 2003)'
_journal_page_first 16970
_journal_page_last 16978
_journal_paper_doi 10.1039/d0dt03615c
_journal_volume 49
_journal_year 2020
_chemical_absolute_configuration syn
_chemical_formula_moiety 'C30 H23 F2 Mn N2 O4, 0.5(O)'
_chemical_formula_sum 'C30 H23 F2 Mn N2 O4.5'
_chemical_formula_weight 576.44
_space_group_crystal_system monoclinic
_space_group_IT_number 4
_space_group_name_Hall 'P 2yb'
_space_group_name_H-M_alt 'P 1 21 1'
_atom_sites_solution_hydrogens geom
_atom_sites_solution_primary dual
_audit_creation_date 2020-10-07
_audit_creation_method
;
Olex2 1.3
(compiled Nov 21 2019 18:19:11 for OlexSys, GUI svn.r6003)
;
_audit_update_record
;
2020-10-08 deposited with the CCDC.	2020-11-11 downloaded from the CCDC.
;
_cell_angle_alpha 90
_cell_angle_beta 103.659(3)
_cell_angle_gamma 90
_cell_formula_units_Z 2
_cell_length_a 6.5420(2)
_cell_length_b 17.0906(4)
_cell_length_c 11.7543(3)
_cell_measurement_reflns_used 10815
_cell_measurement_temperature 103
_cell_measurement_theta_max 31.4000
_cell_measurement_theta_min 3.2780
_cell_volume 1277.04(6)
_computing_cell_refinement 'CrysAlisPro 1.171.39.46 (Rigaku OD, 2018)'
_computing_data_collection 'CrysAlisPro 1.171.39.46 (Rigaku OD, 2018)'
_computing_data_reduction 'CrysAlisPro 1.171.39.46 (Rigaku OD, 2018)'
_computing_molecular_graphics 'Olex2 1.3 (Dolomanov et al., 2009)'
_computing_publication_material 'Olex2 1.3 (Dolomanov et al., 2009)'
_computing_structure_refinement 'SHELXL 2018/3 (Sheldrick, 2015)'
_computing_structure_solution 'SHELXT 2014/5 (Sheldrick, 2014)'
_diffrn_ambient_temperature 103
_diffrn_detector CCD
_diffrn_detector_area_resol_mean 28.626
_diffrn_detector_type 'Rigaku Saturn724+'
_diffrn_measured_fraction_theta_full 0.986
_diffrn_measured_fraction_theta_max 0.910
_diffrn_measurement_details
;
List of Runs (angles in degrees, time in seconds):

  # Type    Start    End  Width  t~exp~   \w     \q     \k     \f   Frames
#--------------------------------------------------------------------------
  1  \w   -110.00  70.00   0.50    1.00    --  -20.00  45.00   0.00  360
  2  \w   -110.00  70.00   0.50    1.00    --  -20.00  45.00  90.00  360
;
_diffrn_measurement_device 'AFC10: Fixed Chi 2 circle'
_diffrn_measurement_device_type 'Rigaku Saturn724+ (2x2 bin mode)'
_diffrn_measurement_method 'profile data from \w-scans'
_diffrn_orient_matrix_type 'CrysAlisPro convention (1999,Acta A55,543-557)'
_diffrn_orient_matrix_UB_11 0.0331875000
_diffrn_orient_matrix_UB_12 0.0018565000
_diffrn_orient_matrix_UB_13 0.0619160000
_diffrn_orient_matrix_UB_21 0.0638746000
_diffrn_orient_matrix_UB_22 0.0328020000
_diffrn_orient_matrix_UB_23 -0.0046871000
_diffrn_orient_matrix_UB_31 -0.0852589000
_diffrn_orient_matrix_UB_32 0.0253372000
_diffrn_orient_matrix_UB_33 0.0014325000
_diffrn_radiation_collimation 0.3
_diffrn_radiation_monochromator Confocal
_diffrn_radiation_probe x-ray
_diffrn_radiation_type 'Mo K\a'
_diffrn_radiation_wavelength 0.71073
_diffrn_reflns_av_R_equivalents 0.0236
_diffrn_reflns_av_unetI/netI 0.0344
_diffrn_reflns_Laue_measured_fraction_full 0.986
_diffrn_reflns_Laue_measured_fraction_max 0.910
_diffrn_reflns_limit_h_max 9
_diffrn_reflns_limit_h_min -8
_diffrn_reflns_limit_k_max 24
_diffrn_reflns_limit_k_min -18
_diffrn_reflns_limit_l_max 16
_diffrn_reflns_limit_l_min -17
_diffrn_reflns_number 12002
_diffrn_reflns_point_group_measured_fraction_full 0.913
_diffrn_reflns_point_group_measured_fraction_max 0.783
_diffrn_reflns_theta_full 25.242
_diffrn_reflns_theta_max 31.207
_diffrn_reflns_theta_min 3.279
_diffrn_source 'Rotating Anode'
_diffrn_source_current 24.0
_diffrn_source_power 1.2
_diffrn_source_target Mo
_diffrn_source_type 'Rotating Anode'
_diffrn_source_voltage 50.0
_exptl_absorpt_coefficient_mu 0.574
_exptl_absorpt_correction_T_max 1.00000
_exptl_absorpt_correction_T_min 0.86319
_exptl_absorpt_correction_type multi-scan
_exptl_absorpt_process_details
;
CrysAlisPro 1.171.39.46 (Rigaku Oxford Diffraction, 2018)
Empirical absorption correction using spherical harmonics,
 implemented in SCALE3 ABSPACK scaling algorithm.
;
_exptl_crystal_colour bronze
_exptl_crystal_density_diffrn 1.499
_exptl_crystal_description plate
_exptl_crystal_F_000 592
_exptl_crystal_size_max 0.709
_exptl_crystal_size_mid 0.19
_exptl_crystal_size_min 0.097
_refine_diff_density_max 0.293
_refine_diff_density_min -0.289
_refine_diff_density_rms 0.053
_refine_ls_abs_structure_details
;
 Flack x determined using 2406 quotients [(I+)-(I-)]/[(I+)+(I-)]
 (Parsons, Flack and Wagner, Acta Cryst. B69 (2013) 249-259).
;
_refine_ls_abs_structure_Flack -0.017(7)
_refine_ls_extinction_method none
_refine_ls_goodness_of_fit_ref 1.054
_refine_ls_hydrogen_treatment constr
_refine_ls_matrix_type full
_refine_ls_number_parameters 362
_refine_ls_number_reflns 6508
_refine_ls_number_restraints 1
_refine_ls_restrained_S_all 1.054
_refine_ls_R_factor_all 0.0311
_refine_ls_R_factor_gt 0.0298
_refine_ls_shift/su_max 0.001
_refine_ls_shift/su_mean 0.000
_refine_ls_structure_factor_coef Fsqd
_refine_ls_weighting_details 'w=1/[\s^2^(Fo^2^)+(0.0364P)^2^+0.3200P] where P=(Fo^2^+2Fc^2^)/3'
_refine_ls_weighting_scheme calc
_refine_ls_wR_factor_gt 0.0716
_refine_ls_wR_factor_ref 0.0723
_reflns_Friedel_coverage 0.669
_reflns_Friedel_fraction_full 0.835
_reflns_Friedel_fraction_max 0.647
_reflns_number_gt 6322
_reflns_number_total 6508
_reflns_threshold_expression 'I > 2\s(I)'
_cod_data_source_file d0dt03615c2.cif
_cod_data_source_block mn-fsalrrdpeda-oac
_cod_original_formula_sum 'C30 H23 F2 Mn N2 O4.50'
_cod_database_code 7705867
_shelx_shelxl_version_number 2018/3
_chemical_oxdiff_formula 'C30 H23 F2 Mn N2 O4.5'
_shelx_space_group_comment
;
The symmetry employed for this shelxl refinement is uniquely defined
by the following loop, which should always be used as a source of
symmetry information in preference to the above space-group names.
They are only intended as comments.
;
_reflns_odcompleteness_completeness 91.04
_reflns_odcompleteness_iscentric 1
_reflns_odcompleteness_theta 31.14
_olex2_refinement_description
;
1. Fixed Uiso
 At 1.2 times of:
  All C(H) groups
 At 1.5 times of:
  All C(H,H,H) groups
2. Others
 Fixed Sof: O5(0.5)
3.a Ternary CH refined with riding coordinates:
 C15(H15), C8(H8)
3.b Aromatic/amide H refined with riding coordinates:
 C2(H2), C22(H22), C17(H17), C7(H7), C21(H21), C5(H5), C24(H24), C13(H13),
 C3(H3), C20(H20), C19(H19), C14(H14), C27(H27), C10(H10), C18(H18), C11(H11),
 C26(H26), C12(H12)
3.c Idealised Me refined as rotating group:
 C30(H30A,H30B,H30C)
;
_olex2_submission_special_instructions 'No special instructions were received'
_oxdiff_exptl_absorpt_empirical_details
;
Empirical correction (ABSPACK) includes:
- Absorption correction using spherical harmonics
- Frame scaling
- Detector area scaling
;
_oxdiff_exptl_absorpt_empirical_full_max 1.758
_oxdiff_exptl_absorpt_empirical_full_min 0.412

loop_
_space_group_symop_operation_xyz
'x, y, z'
'-x, y+1/2, -z'

loop_
_atom_site_label
_atom_site_type_symbol
_atom_site_fract_x
_atom_site_fract_y
_atom_site_fract_z
_atom_site_U_iso_or_equiv
_atom_site_adp_type
_atom_site_occupancy
_atom_site_site_symmetry_order
_atom_site_calc_flag
_atom_site_refinement_flags_posn
_atom_site_refinement_flags_adp
_atom_site_refinement_flags_occupancy
_atom_site_disorder_assembly
_atom_site_disorder_group
Mn1 Mn 0.20510(4) 0.47783(2) 0.48748(2) 0.00969(7) Uani 1 1 d . . . . .
F1 F 0.2039(2) 0.86334(8) 0.32351(12) 0.0177(3) Uani 1 1 d . . . . .
O1 O 0.2384(2) 0.58090(9) 0.54541(13) 0.0124(3) Uani 1 1 d . . . . .
O2 O 0.2533(3) 0.43544(10) 0.63935(13) 0.0140(3) Uani 1 1 d . . . . .
O3 O 0.5284(2) 0.46686(10) 0.46394(13) 0.0152(3) Uani 1 1 d . . . . .
O4 O 0.8569(2) 0.47649(12) 0.44829(12) 0.0146(3) Uani 1 1 d . . . . .
F2 F 0.4246(2) 0.13661(9) 0.80017(13) 0.0259(3) Uani 1 1 d . . . . .
N2 N 0.1621(3) 0.37165(11) 0.41448(16) 0.0109(3) Uani 1 1 d . . . . .
N1 N 0.1509(3) 0.51351(11) 0.32098(15) 0.0105(3) Uani 1 1 d . . . . .
C1 C 0.2282(3) 0.64728(15) 0.48690(19) 0.0114(4) Uani 1 1 d . . . . .
C2 C 0.2694(3) 0.71702(13) 0.55188(19) 0.0127(4) Uani 1 1 d . . . . .
H2 H 0.302738 0.714464 0.634961 0.015 Uiso 1 1 calc R U . . .
C22 C 0.2014(3) 0.30642(15) 0.4692(2) 0.0120(4) Uani 1 1 d . . . . .
H22 H 0.180186 0.259870 0.423788 0.014 Uiso 1 1 calc R U . . .
C16 C 0.0655(3) 0.30417(13) 0.21566(19) 0.0134(4) Uani 1 1 d . . . . .
C15 C 0.0522(3) 0.37584(13) 0.28888(18) 0.0113(4) Uani 1 1 d . . . . .
H15 H -0.100147 0.384981 0.285295 0.014 Uiso 1 1 calc R U . . .
C17 C -0.1166(4) 0.27195(15) 0.1461(2) 0.0207(5) Uani 1 1 d . . . . .
H17 H -0.249670 0.293145 0.148718 0.025 Uiso 1 1 calc R U . . .
C7 C 0.1449(3) 0.58498(13) 0.28680(19) 0.0127(4) Uani 1 1 d . . . . .
H7 H 0.115553 0.594142 0.204823 0.015 Uiso 1 1 calc R U . . .
C28 C 0.2902(3) 0.36239(14) 0.67286(19) 0.0125(4) Uani 1 1 d . . . . .
C30 C 0.7599(4) 0.55173(14) 0.5988(2) 0.0163(4) Uani 1 1 d . . . . .
H30A H 0.628467 0.573422 0.611564 0.024 Uiso 1 1 calc R U . . .
H30B H 0.848075 0.594259 0.581159 0.024 Uiso 1 1 calc R U . . .
H30C H 0.834938 0.524220 0.669520 0.024 Uiso 1 1 calc R U . . .
C23 C 0.2751(3) 0.29815(13) 0.59435(19) 0.0124(4) Uani 1 1 d . . . . .
C6 C 0.1790(3) 0.65263(13) 0.36256(18) 0.0113(4) Uani 1 1 d . . . . .
C21 C 0.2592(4) 0.27179(14) 0.2109(2) 0.0171(4) Uani 1 1 d . . . . .
H21 H 0.385185 0.293557 0.257282 0.021 Uiso 1 1 calc R U . . .
C5 C 0.1693(3) 0.72689(14) 0.30831(19) 0.0134(4) Uani 1 1 d . . . . .
H5 H 0.134320 0.731104 0.225373 0.016 Uiso 1 1 calc R U . . .
C29 C 0.7107(3) 0.49484(12) 0.49672(18) 0.0116(4) Uani 1 1 d . . . . .
C8 C 0.1338(3) 0.44871(13) 0.23540(18) 0.0123(4) Uani 1 1 d . . . . .
H8 H 0.278043 0.436826 0.225092 0.015 Uiso 1 1 calc R U . . .
C24 C 0.3185(3) 0.22175(14) 0.6389(2) 0.0146(4) Uani 1 1 d . . . . .
H24 H 0.308070 0.178565 0.586979 0.018 Uiso 1 1 calc R U . . .
C13 C -0.0702(4) 0.46029(15) -0.0947(2) 0.0234(6) Uani 1 1 d . . . . .
H13 H -0.021024 0.449837 -0.163078 0.028 Uiso 1 1 calc R U . . .
C3 C 0.2628(3) 0.78923(14) 0.4979(2) 0.0140(4) Uani 1 1 d . . . . .
H3 H 0.293072 0.835703 0.543099 0.017 Uiso 1 1 calc R U . . .
C20 C 0.2698(4) 0.20796(16) 0.1390(2) 0.0233(5) Uani 1 1 d . . . . .
H20 H 0.402119 0.185521 0.137821 0.028 Uiso 1 1 calc R U . . .
C19 C 0.0858(5) 0.17705(16) 0.0687(2) 0.0278(6) Uani 1 1 d . . . . .
H19 H 0.092459 0.134154 0.018298 0.033 Uiso 1 1 calc R U . . .
C14 C 0.0638(4) 0.45085(14) 0.0153(2) 0.0184(5) Uani 1 1 d . . . . .
H14 H 0.204699 0.434326 0.021729 0.022 Uiso 1 1 calc R U . . .
C9 C -0.0069(3) 0.46542(12) 0.11628(17) 0.0124(4) Uani 1 1 d . . . . .
C27 C 0.3438(4) 0.34630(15) 0.7944(2) 0.0161(4) Uani 1 1 d . . . . .
H27 H 0.351164 0.388166 0.848348 0.019 Uiso 1 1 calc R U . . .
C4 C 0.2109(3) 0.79246(13) 0.3763(2) 0.0130(4) Uani 1 1 d . . . . .
C10 C -0.2136(3) 0.49045(13) 0.10610(19) 0.0159(4) Uani 1 1 d . . . . .
H10 H -0.263263 0.500495 0.174379 0.019 Uiso 1 1 calc R U . . .
C25 C 0.3758(3) 0.21019(15) 0.7575(2) 0.0178(4) Uani 1 1 d . . . . .
C18 C -0.1064(5) 0.20901(17) 0.0725(3) 0.0304(6) Uani 1 1 d . . . . .
H18 H -0.232058 0.187944 0.024792 0.037 Uiso 1 1 calc R U . . .
C11 C -0.3470(4) 0.50069(14) -0.0044(2) 0.0195(5) Uani 1 1 d . . . . .
H11 H -0.486987 0.518435 -0.011358 0.023 Uiso 1 1 calc R U . . .
C26 C 0.3857(4) 0.27127(15) 0.8360(2) 0.0185(5) Uani 1 1 d . . . . .
H26 H 0.421046 0.261502 0.917902 0.022 Uiso 1 1 calc R U . . .
C12 C -0.2754(4) 0.48496(17) -0.10477(19) 0.0220(5) Uani 1 1 d . . . . .
H12 H -0.367332 0.491148 -0.179946 0.026 Uiso 1 1 calc R U . . .
O5 O 0.2884(10) 0.5869(5) 0.8002(6) 0.0733(19) Uani 0.5 1 d . . P . .

loop_
_atom_site_aniso_label
_atom_site_aniso_U_11
_atom_site_aniso_U_22
_atom_site_aniso_U_33
_atom_site_aniso_U_23
_atom_site_aniso_U_13
_atom_site_aniso_U_12
Mn1 0.01035(13) 0.00859(14) 0.01058(13) -0.00097(12) 0.00341(10) -0.00081(12)
F1 0.0229(7) 0.0097(7) 0.0205(7) 0.0030(5) 0.0048(5) 0.0003(5)
O1 0.0145(7) 0.0100(7) 0.0135(7) -0.0001(6) 0.0049(6) -0.0012(6)
O2 0.0182(8) 0.0120(8) 0.0117(7) 0.0000(6) 0.0035(6) 0.0003(6)
O3 0.0099(6) 0.0155(9) 0.0207(7) -0.0025(6) 0.0046(5) -0.0007(6)
O4 0.0115(6) 0.0162(7) 0.0175(6) -0.0029(8) 0.0065(5) -0.0008(7)
F2 0.0336(8) 0.0173(8) 0.0258(8) 0.0100(6) 0.0054(7) 0.0027(6)
N2 0.0098(8) 0.0112(9) 0.0123(8) -0.0019(6) 0.0037(6) -0.0012(6)
N1 0.0102(8) 0.0110(9) 0.0108(8) -0.0014(7) 0.0037(6) -0.0009(6)
C1 0.0081(9) 0.0100(12) 0.0162(10) -0.0007(7) 0.0031(8) 0.0003(8)
C2 0.0129(9) 0.0118(10) 0.0134(10) -0.0020(8) 0.0030(7) -0.0004(8)
C22 0.0103(10) 0.0110(11) 0.0156(10) -0.0007(8) 0.0047(8) -0.0006(7)
C16 0.0182(10) 0.0093(10) 0.0124(9) 0.0002(7) 0.0033(8) 0.0005(8)
C15 0.0113(9) 0.0118(10) 0.0107(9) -0.0013(7) 0.0023(8) 0.0005(8)
C17 0.0196(11) 0.0151(12) 0.0245(12) -0.0053(9) -0.0009(9) 0.0023(9)
C7 0.0121(9) 0.0140(11) 0.0127(9) -0.0008(8) 0.0046(8) -0.0017(8)
C28 0.0095(9) 0.0144(11) 0.0139(9) 0.0024(8) 0.0032(7) 0.0003(8)
C30 0.0164(10) 0.0175(12) 0.0152(10) -0.0028(8) 0.0044(8) 0.0006(8)
C23 0.0107(9) 0.0126(10) 0.0147(10) 0.0007(8) 0.0046(8) -0.0014(7)
C6 0.0104(9) 0.0103(10) 0.0136(9) -0.0001(7) 0.0037(7) -0.0003(7)
C21 0.0185(10) 0.0165(12) 0.0159(10) -0.0007(8) 0.0032(8) 0.0033(9)
C5 0.0117(9) 0.0143(11) 0.0144(9) 0.0014(8) 0.0034(8) 0.0014(8)
C29 0.0115(9) 0.0104(12) 0.0130(9) 0.0027(7) 0.0029(7) 0.0014(7)
C8 0.0135(9) 0.0111(10) 0.0133(9) -0.0016(7) 0.0053(8) -0.0013(7)
C24 0.0121(9) 0.0150(11) 0.0174(10) 0.0011(8) 0.0048(8) -0.0008(8)
C13 0.0355(13) 0.0225(15) 0.0129(10) -0.0036(8) 0.0071(9) -0.0079(10)
C3 0.0114(9) 0.0119(11) 0.0191(10) -0.0032(8) 0.0046(8) -0.0010(7)
C20 0.0291(12) 0.0209(13) 0.0205(12) -0.0016(9) 0.0074(10) 0.0100(10)
C19 0.0390(15) 0.0191(13) 0.0215(12) -0.0073(10) -0.0003(11) 0.0099(11)
C14 0.0234(11) 0.0167(11) 0.0169(10) -0.0024(8) 0.0083(9) -0.0022(9)
C9 0.0173(9) 0.0080(11) 0.0120(8) -0.0015(7) 0.0034(7) -0.0029(7)
C27 0.0156(10) 0.0192(12) 0.0135(10) 0.0003(8) 0.0034(8) -0.0039(8)
C4 0.0114(9) 0.0091(10) 0.0185(10) 0.0025(8) 0.0034(8) 0.0001(7)
C10 0.0182(10) 0.0139(13) 0.0158(9) 0.0004(8) 0.0044(8) -0.0017(8)
C25 0.0157(10) 0.0170(12) 0.0208(11) 0.0076(9) 0.0045(9) 0.0005(8)
C18 0.0332(14) 0.0210(14) 0.0291(14) -0.0116(11) -0.0084(11) 0.0032(11)
C11 0.0173(10) 0.0182(12) 0.0205(11) 0.0037(8) -0.0002(9) -0.0038(8)
C26 0.0174(10) 0.0226(13) 0.0148(10) 0.0041(9) 0.0024(8) -0.0012(9)
C12 0.0300(11) 0.0189(13) 0.0142(9) 0.0018(10) -0.0005(8) -0.0071(11)
O5 0.060(4) 0.095(6) 0.063(4) -0.014(4) 0.010(3) 0.002(3)

loop_
_atom_type_symbol
_atom_type_description
_atom_type_scat_dispersion_real
_atom_type_scat_dispersion_imag
_atom_type_scat_source
C C 0.0033 0.0016 'International Tables Vol C Tables 4.2.6.8 and 6.1.1.4'
H H 0.0000 0.0000 'International Tables Vol C Tables 4.2.6.8 and 6.1.1.4'
F F 0.0171 0.0103 'International Tables Vol C Tables 4.2.6.8 and 6.1.1.4'
Mn Mn 0.3368 0.7283 'International Tables Vol C Tables 4.2.6.8 and 6.1.1.4'
N N 0.0061 0.0033 'International Tables Vol C Tables 4.2.6.8 and 6.1.1.4'
O O 0.0106 0.0060 'International Tables Vol C Tables 4.2.6.8 and 6.1.1.4'

loop_
_geom_angle_atom_site_label_1
_geom_angle_atom_site_label_2
_geom_angle_atom_site_label_3
_geom_angle
_geom_angle_site_symmetry_1
_geom_angle_site_symmetry_3
_geom_angle_publ_flag
O1 Mn1 O2 92.17(7) . . ?
O1 Mn1 O3 95.30(6) . . ?
O1 Mn1 O4 96.34(7) . 1_455 ?
O1 Mn1 N2 175.88(8) . . ?
O1 Mn1 N1 92.71(7) . . ?
O2 Mn1 O3 97.79(6) . . ?
O2 Mn1 O4 97.29(6) . 1_455 ?
O2 Mn1 N2 91.88(7) . . ?
O2 Mn1 N1 175.12(8) . . ?
O3 Mn1 O4 160.55(5) . 1_455 ?
N2 Mn1 O3 84.89(7) . . ?
N2 Mn1 O4 82.40(7) . 1_455 ?
N2 Mn1 N1 83.24(7) . . ?
N1 Mn1 O3 81.77(6) . . ?
N1 Mn1 O4 82.15(6) . 1_455 ?
C1 O1 Mn1 128.93(14) . . ?
C28 O2 Mn1 128.86(14) . . ?
C29 O3 Mn1 142.88(14) . . ?
C29 O4 Mn1 139.02(14) . 1_655 ?
C22 N2 Mn1 125.63(16) . . ?
C22 N2 C15 122.27(19) . . ?
C15 N2 Mn1 111.69(14) . . ?
C7 N1 Mn1 125.57(15) . . ?
C7 N1 C8 120.44(18) . . ?
C8 N1 Mn1 113.81(13) . . ?
O1 C1 C2 117.75(19) . . ?
O1 C1 C6 124.2(2) . . ?
C2 C1 C6 118.1(2) . . ?
C1 C2 H2 119.1 . . ?
C3 C2 C1 121.7(2) . . ?
C3 C2 H2 119.1 . . ?
N2 C22 H22 117.4 . . ?
N2 C22 C23 125.2(2) . . ?
C23 C22 H22 117.4 . . ?
C17 C16 C15 120.0(2) . . ?
C17 C16 C21 118.7(2) . . ?
C21 C16 C15 121.3(2) . . ?
N2 C15 C16 116.63(18) . . ?
N2 C15 H15 107.1 . . ?
N2 C15 C8 108.11(17) . . ?
C16 C15 H15 107.1 . . ?
C16 C15 C8 110.46(16) . . ?
C8 C15 H15 107.1 . . ?
C16 C17 H17 119.6 . . ?
C16 C17 C18 120.8(2) . . ?
C18 C17 H17 119.6 . . ?
N1 C7 H7 117.3 . . ?
N1 C7 C6 125.4(2) . . ?
C6 C7 H7 117.3 . . ?
O2 C28 C23 123.99(19) . . ?
O2 C28 C27 118.1(2) . . ?
C27 C28 C23 117.9(2) . . ?
H30A C30 H30B 109.5 . . ?
H30A C30 H30C 109.5 . . ?
H30B C30 H30C 109.5 . . ?
C29 C30 H30A 109.5 . . ?
C29 C30 H30B 109.5 . . ?
C29 C30 H30C 109.5 . . ?
C28 C23 C22 122.8(2) . . ?
C24 C23 C22 117.3(2) . . ?
C24 C23 C28 119.8(2) . . ?
C1 C6 C7 123.1(2) . . ?
C5 C6 C1 119.7(2) . . ?
C5 C6 C7 117.14(19) . . ?
C16 C21 H21 119.6 . . ?
C20 C21 C16 120.7(2) . . ?
C20 C21 H21 119.6 . . ?
C6 C5 H5 120.3 . . ?
C4 C5 C6 119.4(2) . . ?
C4 C5 H5 120.3 . . ?
O3 C29 O4 122.1(2) . . ?
O3 C29 C30 119.61(18) . . ?
O4 C29 C30 118.26(18) . . ?
N1 C8 C15 107.68(16) . . ?
N1 C8 H8 108.2 . . ?
N1 C8 C9 114.80(17) . . ?
C15 C8 H8 108.2 . . ?
C9 C8 C15 109.64(17) . . ?
C9 C8 H8 108.2 . . ?
C23 C24 H24 120.2 . . ?
C25 C24 C23 119.6(2) . . ?
C25 C24 H24 120.2 . . ?
C14 C13 H13 120.0 . . ?
C12 C13 H13 120.0 . . ?
C12 C13 C14 120.0(2) . . ?
C2 C3 H3 120.6 . . ?
C2 C3 C4 118.7(2) . . ?
C4 C3 H3 120.6 . . ?
C21 C20 H20 120.1 . . ?
C21 C20 C19 119.8(2) . . ?
C19 C20 H20 120.1 . . ?
C20 C19 H19 120.1 . . ?
C18 C19 C20 119.8(2) . . ?
C18 C19 H19 120.1 . . ?
C13 C14 H14 119.7 . . ?
C13 C14 C9 120.6(2) . . ?
C9 C14 H14 119.7 . . ?
C14 C9 C8 120.24(19) . . ?
C14 C9 C10 119.4(2) . . ?
C10 C9 C8 120.22(18) . . ?
C28 C27 H27 119.3 . . ?
C26 C27 C28 121.4(2) . . ?
C26 C27 H27 119.3 . . ?
F1 C4 C5 119.0(2) . . ?
F1 C4 C3 118.6(2) . . ?
C5 C4 C3 122.4(2) . . ?
C9 C10 H10 120.0 . . ?
C11 C10 C9 119.9(2) . . ?
C11 C10 H10 120.0 . . ?
F2 C25 C24 119.4(2) . . ?
F2 C25 C26 118.7(2) . . ?
C24 C25 C26 121.9(2) . . ?
C17 C18 H18 119.9 . . ?
C19 C18 C17 120.3(3) . . ?
C19 C18 H18 119.9 . . ?
C10 C11 H11 119.9 . . ?
C12 C11 C10 120.2(2) . . ?
C12 C11 H11 119.9 . . ?
C27 C26 C25 119.4(2) . . ?
C27 C26 H26 120.3 . . ?
C25 C26 H26 120.3 . . ?
C13 C12 C11 119.9(2) . . ?
C13 C12 H12 120.0 . . ?
C11 C12 H12 120.0 . . ?

loop_
_geom_bond_atom_site_label_1
_geom_bond_atom_site_label_2
_geom_bond_distance
_geom_bond_site_symmetry_2
_geom_bond_publ_flag
Mn1 O1 1.8826(16) . ?
Mn1 O2 1.8829(15) . ?
Mn1 O3 2.2049(14) . ?
Mn1 O4 2.2149(13) 1_455 ?
Mn1 N2 1.9986(18) . ?
Mn1 N1 1.9999(18) . ?
F1 C4 1.357(2) . ?
O1 C1 1.320(3) . ?
O2 C28 1.314(3) . ?
O3 C29 1.258(2) . ?
O4 C29 1.263(2) . ?
F2 C25 1.363(3) . ?
N2 C22 1.283(3) . ?
N2 C15 1.483(3) . ?
N1 C7 1.284(3) . ?
N1 C8 1.483(3) . ?
C1 C2 1.407(3) . ?
C1 C6 1.423(3) . ?
C2 H2 0.9500 . ?
C2 C3 1.383(3) . ?
C22 H22 0.9500 . ?
C22 C23 1.442(3) . ?
C16 C15 1.511(3) . ?
C16 C17 1.390(3) . ?
C16 C21 1.396(3) . ?
C15 H15 1.0000 . ?
C15 C8 1.546(3) . ?
C17 H17 0.9500 . ?
C17 C18 1.391(4) . ?
C7 H7 0.9500 . ?
C7 C6 1.444(3) . ?
C28 C23 1.423(3) . ?
C28 C27 1.415(3) . ?
C30 H30A 0.9800 . ?
C30 H30B 0.9800 . ?
C30 H30C 0.9800 . ?
C30 C29 1.519(3) . ?
C23 C24 1.411(3) . ?
C6 C5 1.415(3) . ?
C21 H21 0.9500 . ?
C21 C20 1.392(3) . ?
C5 H5 0.9500 . ?
C5 C4 1.366(3) . ?
C8 H8 1.0000 . ?
C8 C9 1.510(3) . ?
C24 H24 0.9500 . ?
C24 C25 1.370(3) . ?
C13 H13 0.9500 . ?
C13 C14 1.390(3) . ?
C13 C12 1.386(4) . ?
C3 H3 0.9500 . ?
C3 C4 1.390(3) . ?
C20 H20 0.9500 . ?
C20 C19 1.393(4) . ?
C19 H19 0.9500 . ?
C19 C18 1.381(4) . ?
C14 H14 0.9500 . ?
C14 C9 1.394(3) . ?
C9 C10 1.396(3) . ?
C27 H27 0.9500 . ?
C27 C26 1.377(4) . ?
C10 H10 0.9500 . ?
C10 C11 1.395(3) . ?
C25 C26 1.385(4) . ?
C18 H18 0.9500 . ?
C11 H11 0.9500 . ?
C11 C12 1.394(3) . ?
C26 H26 0.9500 . ?
C12 H12 0.9500 . ?

loop_
_geom_torsion_atom_site_label_1
_geom_torsion_atom_site_label_2
_geom_torsion_atom_site_label_3
_geom_torsion_atom_site_label_4
_geom_torsion
_geom_torsion_site_symmetry_1
_geom_torsion_site_symmetry_2
_geom_torsion_site_symmetry_3
_geom_torsion_site_symmetry_4
_geom_torsion_publ_flag
Mn1 O1 C1 C2 -176.95(14) . . . . ?
Mn1 O1 C1 C6 2.8(3) . . . . ?
Mn1 O2 C28 C23 -8.0(3) . . . . ?
Mn1 O2 C28 C27 173.36(15) . . . . ?
Mn1 O3 C29 O4 -171.05(16) . . . . ?
Mn1 O3 C29 C30 9.8(4) . . . . ?
Mn1 O4 C29 O3 -159.51(17) 1_655 . . . ?
Mn1 O4 C29 C30 19.6(3) 1_655 . . . ?
Mn1 N2 C22 C23 2.9(3) . . . . ?
Mn1 N2 C15 C16 162.82(14) . . . . ?
Mn1 N2 C15 C8 37.69(18) . . . . ?
Mn1 N1 C7 C6 0.9(3) . . . . ?
Mn1 N1 C8 C15 28.27(19) . . . . ?
Mn1 N1 C8 C9 150.67(14) . . . . ?
O1 Mn1 O2 C28 -167.38(18) . . . . ?
O1 C1 C2 C3 179.84(19) . . . . ?
O1 C1 C6 C7 -3.1(3) . . . . ?
O1 C1 C6 C5 179.18(19) . . . . ?
O2 Mn1 O1 C1 179.26(17) . . . . ?
O2 C28 C23 C22 -5.0(3) . . . . ?
O2 C28 C23 C24 179.81(19) . . . . ?
O2 C28 C27 C26 -179.7(2) . . . . ?
O3 Mn1 O1 C1 81.23(17) . . . . ?
O3 Mn1 O2 C28 -71.73(18) . . . . ?
O4 Mn1 O1 C1 -83.15(17) 1_455 . . . ?
O4 Mn1 O2 C28 95.94(18) 1_455 . . . ?
F2 C25 C26 C27 177.8(2) . . . . ?
N2 Mn1 O2 C28 13.36(18) . . . . ?
N2 C22 C23 C28 7.3(3) . . . . ?
N2 C22 C23 C24 -177.38(19) . . . . ?
N2 C15 C8 N1 -41.8(2) . . . . ?
N2 C15 C8 C9 -167.36(16) . . . . ?
N1 Mn1 O1 C1 -0.75(18) . . . . ?
N1 C7 C6 C1 1.2(3) . . . . ?
N1 C7 C6 C5 179.0(2) . . . . ?
N1 C8 C9 C14 130.9(2) . . . . ?
N1 C8 C9 C10 -53.6(3) . . . . ?
C1 C2 C3 C4 0.9(3) . . . . ?
C1 C6 C5 C4 1.1(3) . . . . ?
C2 C1 C6 C7 176.59(19) . . . . ?
C2 C1 C6 C5 -1.1(3) . . . . ?
C2 C3 C4 F1 179.86(17) . . . . ?
C2 C3 C4 C5 -1.0(3) . . . . ?
C22 N2 C15 C16 -24.2(3) . . . . ?
C22 N2 C15 C8 -149.29(18) . . . . ?
C22 C23 C24 C25 -175.78(19) . . . . ?
C16 C15 C8 N1 -170.53(17) . . . . ?
C16 C15 C8 C9 63.9(2) . . . . ?
C16 C17 C18 C19 0.7(4) . . . . ?
C16 C21 C20 C19 1.6(4) . . . . ?
C15 N2 C22 C23 -169.14(18) . . . . ?
C15 C16 C17 C18 175.9(2) . . . . ?
C15 C16 C21 C20 -177.0(2) . . . . ?
C15 C8 C9 C14 -107.8(2) . . . . ?
C15 C8 C9 C10 67.8(2) . . . . ?
C17 C16 C15 N2 129.2(2) . . . . ?
C17 C16 C15 C8 -106.9(2) . . . . ?
C17 C16 C21 C20 -0.7(4) . . . . ?
C7 N1 C8 C15 -156.3(2) . . . . ?
C7 N1 C8 C9 -33.9(3) . . . . ?
C7 C6 C5 C4 -176.76(19) . . . . ?
C28 C23 C24 C25 -0.3(3) . . . . ?
C28 C27 C26 C25 0.2(3) . . . . ?
C23 C28 C27 C26 1.6(3) . . . . ?
C23 C24 C25 F2 -177.77(18) . . . . ?
C23 C24 C25 C26 2.3(3) . . . . ?
C6 C1 C2 C3 0.1(3) . . . . ?
C6 C5 C4 F1 179.14(18) . . . . ?
C6 C5 C4 C3 0.0(3) . . . . ?
C21 C16 C15 N2 -54.6(3) . . . . ?
C21 C16 C15 C8 69.4(3) . . . . ?
C21 C16 C17 C18 -0.4(4) . . . . ?
C21 C20 C19 C18 -1.3(4) . . . . ?
C8 N1 C7 C6 -174.00(19) . . . . ?
C8 C9 C10 C11 -175.7(2) . . . . ?
C24 C25 C26 C27 -2.2(3) . . . . ?
C13 C14 C9 C8 175.0(2) . . . . ?
C13 C14 C9 C10 -0.6(3) . . . . ?
C20 C19 C18 C17 0.1(5) . . . . ?
C14 C13 C12 C11 0.4(4) . . . . ?
C14 C9 C10 C11 -0.1(3) . . . . ?
C9 C10 C11 C12 0.9(4) . . . . ?
C27 C28 C23 C22 173.64(19) . . . . ?
C27 C28 C23 C24 -1.6(3) . . . . ?
C10 C11 C12 C13 -1.0(4) . . . . ?
C12 C13 C14 C9 0.5(4) . . . . ?
